data_4332955
loop_
_publ_author_name
'Briand, Glen G.'
'Cooper, Benjamin F. T.'
'MacDonald, David B. S.'
'Martin, Caleb D.'
'Schatte, Gabriele'

_publ_section_title
;
 Preferred Bonding Motif for Indium Aminoethanethiolate Complexes:&#x00A0;
 Structural Characterization of (Me2NCH2CH2S)2InX/SR (X = Cl, I; R =
 4-MeC6H4, 4-MeOC6H4)
;
_journal_issue 20
_journal_name_full 'Inorganic Chemistry'
_journal_page_first 8423
_journal_page_last 8429
_journal_paper_doi 10.1021/ic061132h
_journal_volume 45
_journal_year 2006
_chemical_formula_moiety 'C15 H27 In N2 S3'
_chemical_formula_sum 'C15 H27 In N2 S3'
_chemical_formula_weight 446.39
_chemical_name_systematic
; 
 ? 
;
_space_group_IT_number 2
_symmetry_cell_setting triclinic
_symmetry_space_group_name_Hall '-P 1'
_symmetry_space_group_name_H-M 'P -1'
_atom_sites_solution_hydrogens geom
_atom_sites_solution_primary direct
_atom_sites_solution_secondary difmap
_cell_angle_alpha 92.147(3)
_cell_angle_beta 104.192(3)
_cell_angle_gamma 95.171(3)
_cell_formula_units_Z 2
_cell_length_a 7.4499(3)
_cell_length_b 10.2419(5)
_cell_length_c 13.1509(6)
_cell_measurement_reflns_used 4013
_cell_measurement_temperature 173(2)
_cell_measurement_theta_max 27.48
_cell_measurement_theta_min 1.00
_cell_volume 967.00(8)
_computing_cell_refinement 'HKL DENZO and SCALEPACK, Bruker AXS/Nonius'
_computing_data_collection 'COLLECT, Bruker AXS/Nonius'
_computing_data_reduction 'HKL DENZO and SCALEPACK, Bruker AXS/Nonius'
_computing_molecular_graphics ' Cameron (WinGX v1.70-01), Ortep (SHELXTL-NT v6.14, Bruker AXS)'
_computing_publication_material 'WinGX v1.70-01 (L. J. Farrugia)'
_computing_structure_refinement 'SHELXL-97 (Sheldrick, 1997)'
_computing_structure_solution 'SHELXS-97 (Sheldrick, 1997)'
_diffrn_ambient_temperature 173(2)
_diffrn_measured_fraction_theta_full 0.841
_diffrn_measured_fraction_theta_max 0.841
_diffrn_measurement_device '95mm CCD camera on \k-goniostat'
_diffrn_measurement_device_type 'KappaCCD (BruKer AXS-Nonius, FR540C)'
_diffrn_measurement_method 'CCD rotation images, thick slices'
_diffrn_orient_matrix_type 'by Bruker AXS Collect from scalepack cell'
_diffrn_orient_matrix_UB_11 0.111684
_diffrn_orient_matrix_UB_12 0.04523
_diffrn_orient_matrix_UB_13 -0.181481E-1
_diffrn_orient_matrix_UB_21 0.464782E-1
_diffrn_orient_matrix_UB_22 0.378338E-1
_diffrn_orient_matrix_UB_23 0.740246E-1
_diffrn_orient_matrix_UB_31 0.688484E-1
_diffrn_orient_matrix_UB_32 -0.785547E-1
_diffrn_orient_matrix_UB_33 0.19142E-1
_diffrn_radiation_monochromator 'horizonally mounted graphite crystal'
_diffrn_radiation_source 'Nonius FR590D, fine-focus sealed tube'
_diffrn_radiation_type MoK\a
_diffrn_radiation_wavelength 0.71073
_diffrn_reflns_av_R_equivalents 0.0000
_diffrn_reflns_av_sigmaI/netI 0.0456
_diffrn_reflns_limit_h_max 9
_diffrn_reflns_limit_h_min -9
_diffrn_reflns_limit_k_max 13
_diffrn_reflns_limit_k_min -13
_diffrn_reflns_limit_l_max 17
_diffrn_reflns_limit_l_min -17
_diffrn_reflns_number 6143
_diffrn_reflns_theta_full 27.47
_diffrn_reflns_theta_max 27.47
_diffrn_reflns_theta_min 3.30
_diffrn_standards_decay_% 'no decay'
_exptl_absorpt_coefficient_mu 1.542
_exptl_absorpt_correction_T_max 0.8866
_exptl_absorpt_correction_T_min 0.8866
_exptl_absorpt_correction_type multi-scan
_exptl_absorpt_process_details 'HKL Scalepack (Otwinowski & Minor 1997)'
_exptl_crystal_colour colorless
_exptl_crystal_density_diffrn 1.533
_exptl_crystal_density_method 'not measured'
_exptl_crystal_description plate
_exptl_crystal_F_000 456
_exptl_crystal_size_max 0.08
_exptl_crystal_size_mid 0.08
_exptl_crystal_size_min 0.08
_refine_diff_density_max 1.295
_refine_diff_density_min -0.907
_refine_diff_density_rms 0.116
_refine_ls_extinction_coef 0.0245(18)
_refine_ls_extinction_expression Fc^*^=kFc[1+0.001xFc^2^\l^3^/sin(2\q)]^-1/4^
_refine_ls_extinction_method SHELXL
_refine_ls_goodness_of_fit_ref 1.099
_refine_ls_hydrogen_treatment constr
_refine_ls_matrix_type full
_refine_ls_number_parameters 197
_refine_ls_number_reflns 6143
_refine_ls_number_restraints 0
_refine_ls_restrained_S_all 1.099
_refine_ls_R_factor_all 0.0604
_refine_ls_R_factor_gt 0.0517
_refine_ls_shift/su_max 0.001
_refine_ls_shift/su_mean 0.000
_refine_ls_structure_factor_coef Fsqd
_refine_ls_weighting_details 'calc w=1/[\s^2^(Fo^2^)+(0.0355P)^2^+3.7640P] where P=(Fo^2^+2Fc^2^)/3'
_refine_ls_weighting_scheme calc
_refine_ls_wR_factor_gt 0.1173
_refine_ls_wR_factor_ref 0.1230
_reflns_number_gt 5521
_reflns_number_total 6143
_reflns_threshold_expression >2sigma(I)
_cod_data_source_file ic061132hsup1.cif
_cod_data_source_block 5
_cod_database_code 4332955

loop_
_symmetry_equiv_pos_as_xyz
'x, y, z'
'-x, -y, -z'

loop_
_atom_site_label
_atom_site_type_symbol
_atom_site_fract_x
_atom_site_fract_y
_atom_site_fract_z
_atom_site_U_iso_or_equiv
_atom_site_adp_type
_atom_site_occupancy
_atom_site_symmetry_multiplicity
_atom_site_calc_flag
_atom_site_refinement_flags
In1 In 0.43078(5) 0.29952(3) 0.22486(2) 0.03298(13) Uani 1 1 d .
S1 S 0.19333(19) 0.21248(12) 0.31107(11) 0.0425(3) Uani 1 1 d .
S2 S 0.6322(2) 0.18535(16) 0.13869(10) 0.0554(4) Uani 1 1 d .
S3 S 0.50615(19) 0.53977(12) 0.22306(12) 0.0453(3) Uani 1 1 d .
N1 N 0.6335(6) 0.2754(4) 0.3942(3) 0.0376(9) Uani 1 1 d .
N2 N 0.2236(7) 0.2686(5) 0.0548(3) 0.0480(10) Uani 1 1 d .
C11 C 0.3371(10) 0.2138(7) 0.4452(4) 0.0613(16) Uani 1 1 d .
H11A H 0.2638 0.2417 0.4941 0.074 Uiso 1 1 calc R
H11B H 0.3662 0.1230 0.4602 0.074 Uiso 1 1 calc R
C12 C 0.5174(8) 0.3022(6) 0.4674(4) 0.0487(13) Uani 1 1 d .
H12A H 0.4889 0.3947 0.4632 0.058 Uiso 1 1 calc R
H12B H 0.5894 0.2912 0.5400 0.058 Uiso 1 1 calc R
C13 C 0.6909(9) 0.1409(5) 0.4019(5) 0.0569(15) Uani 1 1 d .
H13A H 0.7714 0.1273 0.3545 0.068 Uiso 1 1 calc R
H13B H 0.5803 0.0770 0.3821 0.068 Uiso 1 1 calc R
H13C H 0.7590 0.1292 0.4743 0.068 Uiso 1 1 calc R
C14 C 0.8026(8) 0.3701(6) 0.4175(4) 0.0507(13) Uani 1 1 d .
H14A H 0.7666 0.4597 0.4115 0.061 Uiso 1 1 calc R
H14B H 0.8770 0.3528 0.3673 0.061 Uiso 1 1 calc R
H14C H 0.8764 0.3605 0.4890 0.061 Uiso 1 1 calc R
C21 C 0.5003(10) 0.1938(7) 0.0026(4) 0.0622(17) Uani 1 1 d .
H21A H 0.5884 0.2223 -0.0396 0.075 Uiso 1 1 calc R
H21B H 0.4437 0.1042 -0.0248 0.075 Uiso 1 1 calc R
C22 C 0.3525(12) 0.2820(9) -0.0139(6) 0.086(2) Uani 1 1 d .
H22A H 0.2786 0.2676 -0.0877 0.104 Uiso 1 1 calc R
H22B H 0.4117 0.3736 -0.0045 0.104 Uiso 1 1 calc R
C23 C 0.1312(15) 0.1311(9) 0.0362(7) 0.102(3) Uani 1 1 d .
H23A H 0.0349 0.1208 0.0752 0.122 Uiso 1 1 calc R
H23B H 0.2240 0.0696 0.0601 0.122 Uiso 1 1 calc R
H23C H 0.0741 0.1127 -0.0391 0.122 Uiso 1 1 calc R
C24 C 0.0942(19) 0.3575(12) 0.0340(7) 0.166(7) Uani 1 1 d .
H24A H 0.1579 0.4467 0.0425 0.200 Uiso 1 1 calc R
H24B H 0.0141 0.3487 0.0829 0.200 Uiso 1 1 calc R
H24C H 0.0181 0.3406 -0.0383 0.200 Uiso 1 1 calc R
C31 C 0.3250(6) 0.6291(4) 0.2458(3) 0.0319(9) Uani 1 1 d .
C32 C 0.1608(7) 0.5742(4) 0.2655(4) 0.0351(9) Uani 1 1 d .
H32 H 0.1381 0.4815 0.2667 0.042 Uiso 1 1 calc .
C33 C 0.0295(7) 0.6538(5) 0.2836(4) 0.0387(10) Uani 1 1 d .
H33 H -0.0826 0.6138 0.2960 0.046 Uiso 1 1 calc .
C34 C 0.0555(7) 0.7881(4) 0.2843(3) 0.0353(10) Uani 1 1 d .
C35 C 0.2193(7) 0.8440(4) 0.2634(4) 0.0359(10) Uani 1 1 d .
H35 H 0.2406 0.9367 0.2621 0.043 Uiso 1 1 calc .
C36 C 0.3519(7) 0.7657(4) 0.2445(3) 0.0346(9) Uani 1 1 d .
H36 H 0.4626 0.8057 0.2303 0.041 Uiso 1 1 calc .
C37 C -0.0872(8) 0.8726(5) 0.3072(5) 0.0491(12) Uani 1 1 d .
H37A H -0.1965 0.8164 0.3143 0.059 Uiso 1 1 calc R
H37B H -0.1242 0.9300 0.2494 0.059 Uiso 1 1 calc R
H37C H -0.0335 0.9262 0.3727 0.059 Uiso 1 1 calc R

loop_
_atom_site_aniso_label
_atom_site_aniso_U_11
_atom_site_aniso_U_22
_atom_site_aniso_U_33
_atom_site_aniso_U_23
_atom_site_aniso_U_13
_atom_site_aniso_U_12
In1 0.0402(2) 0.03338(19) 0.02584(18) 0.00173(11) 0.00661(12) 0.01074(12)
S1 0.0479(7) 0.0343(6) 0.0477(7) 0.0076(5) 0.0156(6) 0.0046(5)
S2 0.0615(9) 0.0737(9) 0.0333(7) -0.0073(6) 0.0083(6) 0.0332(7)
S3 0.0436(7) 0.0348(6) 0.0648(8) 0.0100(5) 0.0240(6) 0.0102(5)
N1 0.043(2) 0.041(2) 0.0271(19) 0.0038(15) 0.0043(16) 0.0096(17)
N2 0.051(3) 0.059(3) 0.030(2) 0.0047(19) 0.0012(19) 0.009(2)
C11 0.078(5) 0.071(4) 0.037(3) 0.015(3) 0.023(3) -0.002(3)
C12 0.063(4) 0.061(3) 0.024(2) 0.000(2) 0.013(2) 0.007(3)
C13 0.067(4) 0.049(3) 0.048(3) 0.008(2) -0.004(3) 0.023(3)
C14 0.044(3) 0.062(3) 0.039(3) 0.007(2) -0.001(2) -0.002(2)
C21 0.087(5) 0.074(4) 0.029(3) -0.005(2) 0.016(3) 0.028(3)
C22 0.090(6) 0.118(7) 0.048(4) 0.003(4) 0.007(4) 0.022(5)
C23 0.121(8) 0.094(6) 0.066(5) -0.002(4) -0.014(5) -0.008(5)
C24 0.220(14) 0.181(11) 0.064(5) -0.042(6) -0.068(7) 0.148(10)
C31 0.037(2) 0.033(2) 0.026(2) 0.0017(16) 0.0053(17) 0.0078(17)
C32 0.039(3) 0.029(2) 0.037(2) 0.0035(17) 0.0082(19) 0.0042(18)
C33 0.036(3) 0.040(2) 0.040(3) 0.0042(19) 0.009(2) 0.0046(19)
C34 0.041(3) 0.037(2) 0.027(2) 0.0021(17) 0.0027(18) 0.0090(19)
C35 0.042(3) 0.028(2) 0.036(2) 0.0011(17) 0.006(2) 0.0054(18)
C36 0.040(3) 0.033(2) 0.031(2) 0.0041(17) 0.0080(19) 0.0041(18)
C37 0.045(3) 0.046(3) 0.054(3) 0.002(2) 0.009(2) 0.011(2)

loop_
_atom_type_symbol
_atom_type_description
_atom_type_scat_dispersion_real
_atom_type_scat_dispersion_imag
_atom_type_scat_source
C C 0.0033 0.0016 'International Tables Vol C Tables 4.2.6.8 and 6.1.1.4'
H H 0.0000 0.0000 'International Tables Vol C Tables 4.2.6.8 and 6.1.1.4'
In In -0.7276 1.3100 'International Tables Vol C Tables 4.2.6.8 and 6.1.1.4'
N N 0.0061 0.0033 'International Tables Vol C Tables 4.2.6.8 and 6.1.1.4'
S S 0.1246 0.1234 'International Tables Vol C Tables 4.2.6.8 and 6.1.1.4'

loop_
_geom_angle_atom_site_label_1
_geom_angle_atom_site_label_2
_geom_angle_atom_site_label_3
_geom_angle
N2 In1 N1 166.51(15)
N2 In1 S2 82.56(12)
N1 In1 S2 90.86(10)
N2 In1 S1 92.94(12)
N1 In1 S1 82.31(11)
S2 In1 S1 130.28(5)
N2 In1 S3 97.13(12)
N1 In1 S3 96.17(10)
S2 In1 S3 109.46(5)
S1 In1 S3 120.21(4)
C11 S1 In1 99.1(2)
C21 S2 In1 98.4(2)
C31 S3 In1 112.23(16)
C12 N1 C13 111.4(4)
C12 N1 C14 110.2(4)
C13 N1 C14 108.6(4)
C12 N1 In1 103.3(3)
C13 N1 In1 110.7(3)
C14 N1 In1 112.6(3)
C24 N2 C22 111.4(8)
C24 N2 C23 110.8(8)
C22 N2 C23 107.0(6)
C24 N2 In1 114.5(4)
C22 N2 In1 102.0(4)
C23 N2 In1 110.6(4)
C12 C11 S1 114.9(4)
C12 C11 H11A 108.5
S1 C11 H11A 108.5
C12 C11 H11B 108.5
S1 C11 H11B 108.5
H11A C11 H11B 107.5
N1 C12 C11 113.4(4)
N1 C12 H12A 108.9
C11 C12 H12A 108.9
N1 C12 H12B 108.9
C11 C12 H12B 108.9
H12A C12 H12B 107.7
N1 C13 H13A 109.5
N1 C13 H13B 109.5
H13A C13 H13B 109.5
N1 C13 H13C 109.5
H13A C13 H13C 109.5
H13B C13 H13C 109.5
N1 C14 H14A 109.5
N1 C14 H14B 109.5
H14A C14 H14B 109.5
N1 C14 H14C 109.5
H14A C14 H14C 109.5
H14B C14 H14C 109.5
C22 C21 S2 115.7(4)
C22 C21 H21A 108.4
S2 C21 H21A 108.4
C22 C21 H21B 108.4
S2 C21 H21B 108.4
H21A C21 H21B 107.4
C21 C22 N2 116.5(6)
C21 C22 H22A 108.2
N2 C22 H22A 108.2
C21 C22 H22B 108.2
N2 C22 H22B 108.2
H22A C22 H22B 107.3
N2 C23 H23A 109.5
N2 C23 H23B 109.5
H23A C23 H23B 109.5
N2 C23 H23C 109.5
H23A C23 H23C 109.5
H23B C23 H23C 109.5
N2 C24 H24A 109.5
N2 C24 H24B 109.5
H24A C24 H24B 109.5
N2 C24 H24C 109.5
H24A C24 H24C 109.5
H24B C24 H24C 109.5
C32 C31 C36 117.8(4)
C32 C31 S3 125.3(3)
C36 C31 S3 116.9(4)
C33 C32 C31 120.3(4)
C33 C32 H32 119.8
C31 C32 H32 119.8
C34 C33 C32 122.5(5)
C34 C33 H33 118.8
C32 C33 H33 118.8
C33 C34 C35 117.6(4)
C33 C34 C37 121.4(5)
C35 C34 C37 121.0(4)
C36 C35 C34 120.7(4)
C36 C35 H35 119.6
C34 C35 H35 119.6
C35 C36 C31 121.1(4)
C35 C36 H36 119.5
C31 C36 H36 119.5
C34 C37 H37A 109.5
C34 C37 H37B 109.5
H37A C37 H37B 109.5
C34 C37 H37C 109.5
H37A C37 H37C 109.5
H37B C37 H37C 109.5

loop_
_geom_bond_atom_site_label_1
_geom_bond_atom_site_label_2
_geom_bond_distance
In1 N2 2.377(4)
In1 N1 2.400(4)
In1 S2 2.4401(13)
In1 S1 2.4462(13)
In1 S3 2.4764(12)
S1 C11 1.824(6)
S2 C21 1.828(6)
S3 C31 1.774(4)
N1 C12 1.477(6)
N1 C13 1.479(6)
N1 C14 1.480(7)
N2 C24 1.371(9)
N2 C22 1.472(9)
N2 C23 1.494(9)
C11 C12 1.509(9)
C11 H11A 0.9900
C11 H11B 0.9900
C12 H12A 0.9900
C12 H12B 0.9900
C13 H13A 0.9800
C13 H13B 0.9800
C13 H13C 0.9800
C14 H14A 0.9800
C14 H14B 0.9800
C14 H14C 0.9800
C21 C22 1.467(10)
C21 H21A 0.9900
C21 H21B 0.9900
C22 H22A 0.9900
C22 H22B 0.9900
C23 H23A 0.9800
C23 H23B 0.9800
C23 H23C 0.9800
C24 H24A 0.9800
C24 H24B 0.9800
C24 H24C 0.9800
C31 C32 1.387(6)
C31 C36 1.397(6)
C32 C33 1.386(6)
C32 H32 0.9500
C33 C34 1.371(7)
C33 H33 0.9500
C34 C35 1.394(7)
C34 C37 1.507(7)
C35 C36 1.389(6)
C35 H35 0.9500
C36 H36 0.9500
C37 H37A 0.9800
C37 H37B 0.9800
C37 H37C 0.9800

loop_
_geom_torsion_atom_site_label_1
_geom_torsion_atom_site_label_2
_geom_torsion_atom_site_label_3
_geom_torsion_atom_site_label_4
_geom_torsion
N2 In1 S1 C11 174.7(2)
N1 In1 S1 C11 7.4(2)
S2 In1 S1 C11 91.9(2)
S3 In1 S1 C11 -85.3(2)
N2 In1 S2 C21 12.3(3)
N1 In1 S2 C21 -179.5(3)
S1 In1 S2 C21 99.9(3)
S3 In1 S2 C21 -82.6(3)
N2 In1 S3 C31 77.1(2)
N1 In1 S3 C31 -105.21(19)
S2 In1 S3 C31 161.68(16)
S1 In1 S3 C31 -20.54(18)
N2 In1 N1 C12 -103.2(7)
S2 In1 N1 C12 -163.7(3)
S1 In1 N1 C12 -33.1(3)
S3 In1 N1 C12 86.6(3)
N2 In1 N1 C13 16.2(8)
S2 In1 N1 C13 -44.3(4)
S1 In1 N1 C13 86.3(4)
S3 In1 N1 C13 -154.0(4)
N2 In1 N1 C14 137.9(6)
S2 In1 N1 C14 77.5(3)
S1 In1 N1 C14 -152.0(3)
S3 In1 N1 C14 -32.2(3)
N1 In1 N2 C24 143.2(10)
S2 In1 N2 C24 -155.4(9)
S1 In1 N2 C24 74.3(9)
S3 In1 N2 C24 -46.6(9)
N1 In1 N2 C22 -96.3(8)
S2 In1 N2 C22 -35.0(4)
S1 In1 N2 C22 -165.2(4)
S3 In1 N2 C22 73.8(4)
N1 In1 N2 C23 17.2(10)
S2 In1 N2 C23 78.5(5)
S1 In1 N2 C23 -51.7(5)
S3 In1 N2 C23 -172.7(5)
In1 S1 C11 C12 19.3(5)
C13 N1 C12 C11 -62.3(6)
C14 N1 C12 C11 177.1(5)
In1 N1 C12 C11 56.6(5)
S1 C11 C12 N1 -54.4(7)
In1 S2 C21 C22 11.8(7)
S2 C21 C22 N2 -49.0(9)
C24 N2 C22 C21 178.7(8)
C23 N2 C22 C21 -60.0(8)
In1 N2 C22 C21 56.1(7)
In1 S3 C31 C32 1.8(5)
In1 S3 C31 C36 -178.9(3)
C36 C31 C32 C33 -0.2(7)
S3 C31 C32 C33 179.1(4)
C31 C32 C33 C34 -0.9(7)
C32 C33 C34 C35 1.5(7)
C32 C33 C34 C37 -178.2(5)
C33 C34 C35 C36 -1.0(7)
C37 C34 C35 C36 178.7(4)
C34 C35 C36 C31 0.0(7)
C32 C31 C36 C35 0.7(7)
S3 C31 C36 C35 -178.8(4)
